data_4131862
loop_
_publ_author_name
'Yan, Yong'
'O'Connor, Alice E'
'Kanthasamy, Gopikkaa'
'Atkinson, George'
'Allan, David R.'
'Blake, Alexander J.'
'Schr\"oder, Martin'

_publ_section_title
;
 Unusual and Tunable Negative Linear Compressibility in the Metal-Organic
 Framework MFM-133(M) (M = Zr, Hf).
;
_journal_issue 11
_journal_name_full 'Journal of the American Chemical Society'
_journal_page_first 3952
_journal_page_last 3958
_journal_paper_doi 10.1021/jacs.7b11747
_journal_volume 140
_journal_year 2018
_chemical_formula_moiety '0.25(C184 H136 O64 Zr12)'
_chemical_formula_sum 'C46 H34 O16 Zr3'
_chemical_formula_weight 1116.39
_space_group_crystal_system tetragonal
_space_group_IT_number 128
_space_group_name_Hall '-P 4 2n'
_space_group_name_H-M_alt 'P 4/m n c'
_atom_sites_solution_hydrogens geom
_atom_sites_solution_primary direct
_audit_creation_date 2016-08-25
_audit_creation_method
;
Olex2 1.2
(compiled 2015.01.26 svn.r3150 for OlexSys, GUI svn.r4998)
;
_cell_angle_alpha 90
_cell_angle_beta 90
_cell_angle_gamma 90
_cell_formula_units_Z 4
_cell_length_a 18.8806(10)
_cell_length_b 18.8806(10)
_cell_length_c 33.2413(18)
_cell_measurement_reflns_used 3720
_cell_measurement_temperature 293
_cell_measurement_theta_max 22.3730
_cell_measurement_theta_min 2.0510
_cell_volume 11849.8(11)
_computing_cell_refinement 'CrysAlisPro 1.171.38.41 (Rigaku OD, 2015)'
_computing_data_collection 'CrysAlisPro 1.171.38.41 (Rigaku OD, 2015)'
_computing_data_reduction 'CrysAlisPro 1.171.38.41 (Rigaku OD, 2015)'
_computing_molecular_graphics 'Olex2 (Dolomanov et al., 2009)'
_computing_publication_material 'Olex2 (Dolomanov et al., 2009)'
_computing_structure_refinement 'ShelXL (Sheldrick, 2008)'
_computing_structure_solution 'ShelXT (Sheldrick, 2015)'
_diffrn_ambient_temperature 293
_diffrn_detector 'CCD area detector'
_diffrn_detector_area_resol_mean 10.3310
_diffrn_detector_type 'Oxford Diffraction Atlas CCD'
_diffrn_measured_fraction_theta_full 0.762
_diffrn_measured_fraction_theta_max 0.762
_diffrn_measurement_details
;
List of Runs (angles in degrees, time in seconds):

  # Type    Start    End  Width  t~exp~   \w     \q     \k     \f   Frames
--------------------------------------------------------------------------
  1  \w   -105.00 -74.00   0.20    0.20    --   20.00  70.00 155.77  155
  2  \w   -105.00 -74.00   0.20    0.20    --   20.00  70.00 -24.23  155
  3  \w   -106.00 -66.00   0.20    0.20    --  -20.00 -70.00-155.77  200
  4  \w   -106.00 -66.00   0.20    0.20    --  -20.00 -70.00  24.23  200
  5  \w   -150.00 -94.00   0.20    0.20    --  -20.00  70.00 -24.23  280
  6  \w   -150.00 -94.00   0.20    0.20    --  -20.00  70.00 155.77  280
  7  \w    -96.00 -30.00   0.20    0.20    --   20.00 -70.00  24.23  330
  8  \w    -96.00 -30.00   0.20    0.20    --   20.00 -70.00-155.77  330
;
_diffrn_measurement_device 'k-geometry diffractometer'
_diffrn_measurement_device_type 'Newport 4-circle kappa geometry diffractometer'
_diffrn_measurement_method 'oscillation method'
_diffrn_orient_matrix_type 'CrysAlisPro convention (1999,Acta A55,543-557)'
_diffrn_orient_matrix_UB_11 -0.0322881000
_diffrn_orient_matrix_UB_12 0.0009025000
_diffrn_orient_matrix_UB_13 -0.0096377000
_diffrn_orient_matrix_UB_21 -0.0084374000
_diffrn_orient_matrix_UB_22 -0.0324978000
_diffrn_orient_matrix_UB_23 0.0081204000
_diffrn_orient_matrix_UB_31 -0.0147805000
_diffrn_orient_matrix_UB_32 0.0165731000
_diffrn_orient_matrix_UB_33 0.0164407000
_diffrn_radiation_collimation '0.5 mm pinhole'
_diffrn_radiation_monochromator 'Si 111 double-crystal monochromator'
_diffrn_radiation_probe x-ray
_diffrn_radiation_wavelength 0.6889
_diffrn_reflns_av_R_equivalents 0.1557
_diffrn_reflns_av_unetI/netI 0.1439
_diffrn_reflns_Laue_measured_fraction_full 0.762
_diffrn_reflns_Laue_measured_fraction_max 0.762
_diffrn_reflns_limit_h_max 13
_diffrn_reflns_limit_h_min -13
_diffrn_reflns_limit_k_max 21
_diffrn_reflns_limit_k_min -21
_diffrn_reflns_limit_l_max 35
_diffrn_reflns_limit_l_min -35
_diffrn_reflns_number 23861
_diffrn_reflns_point_group_measured_fraction_full 0.762
_diffrn_reflns_point_group_measured_fraction_max 0.762
_diffrn_reflns_theta_full 22.723
_diffrn_reflns_theta_max 22.723
_diffrn_reflns_theta_min 1.896
_diffrn_source 'Synchrotron U21 undulator'
_diffrn_source_type 'Synchrotron Diamond Light Source'
_exptl_absorpt_coefficient_mu 0.264
_exptl_absorpt_correction_T_max 0.2407
_exptl_absorpt_correction_T_min 0.1063
_exptl_absorpt_correction_type multi-scan
_exptl_absorpt_process_details
;
SADABS-2008/1 (Bruker,2008) was used for absorption correction. 
wR2(int) was 0.3004 before and 0.1357 after correction. 
The Ratio of minimum to maximum transmission is 0.4416. 
The \l/2 correction factor is Not present.
;
_exptl_crystal_colour 'clear colourless'
_exptl_crystal_colour_lustre clear
_exptl_crystal_colour_primary colourless
_exptl_crystal_density_diffrn 0.626
_exptl_crystal_description octahedral
_exptl_crystal_F_000 2232
_exptl_crystal_size_max 0.1
_exptl_crystal_size_mid 0.1
_exptl_crystal_size_min 0.1
_refine_diff_density_max 1.218
_refine_diff_density_min -0.634
_refine_diff_density_rms 0.085
_refine_ls_extinction_method none
_refine_ls_goodness_of_fit_ref 1.352
_refine_ls_hydrogen_treatment constr
_refine_ls_matrix_type full
_refine_ls_number_parameters 143
_refine_ls_number_reflns 3414
_refine_ls_number_restraints 273
_refine_ls_restrained_S_all 1.412
_refine_ls_R_factor_all 0.1607
_refine_ls_R_factor_gt 0.1168
_refine_ls_shift/su_max 0.037
_refine_ls_shift/su_mean 0.001
_refine_ls_structure_factor_coef Fsqd
_refine_ls_weighting_details 'w=1/[\s^2^(Fo^2^)+(0.2000P)^2^] where P=(Fo^2^+2Fc^2^)/3'
_refine_ls_weighting_scheme calc
_refine_ls_wR_factor_gt 0.3625
_refine_ls_wR_factor_ref 0.4047
_reflns_Friedel_coverage 0.000
_reflns_number_gt 1937
_reflns_number_total 3414
_reflns_threshold_expression 'I > 2\s(I)'
_cod_data_source_file ZrMOF_All.cif
_cod_data_source_block 40.4kbar
_cod_original_cell_volume 11849.7(14)
_cod_database_code 4131862
_chemical_oxdiff_formula 'C11 H10 N O'
_shelx_space_group_comment
;
The symmetry employed for this shelxl refinement is uniquely defined
by the following loop, which should always be used as a source of
symmetry information in preference to the above space-group names.
They are only intended as comments.
;
_reflns_odcompleteness_completeness 55.53
_reflns_odcompleteness_iscentric 1
_reflns_odcompleteness_theta 25.50
_olex2_refinement_description
;
1. Fixed Uiso
 At 1.2 times of:
  All C(H) groups
 At 1.5 times of:
  All C(H,H,H) groups
2. Restrained distances
 C13-C11 = C9-C10 = C2-C1
 1.5 with sigma of 0.01
 C12-C11 = C8-C11 = C9-C8
 1.39 with sigma of 0.01
 C8-C5
 1.5 with sigma of 0.01
 C12-C12_$2
 1.5 with sigma of 0.005
3. Restrained planarity
 C1_$1, C2_$1, C7_$1, C6_$1, C5_$1, C4_$1, C3_$1, C8_$1, C11, C13
 with sigma of 0.008
 C1, C2, C3, C4, C5, C6, C7, C8, C11_$1, C13_$1
 with sigma of 0.008
 C1_$2, C2_$2, C3_$2, C4_$2, C5_$2, C6_$2, C7_$2, C8_$2, C11_$3, C13_$3
 with sigma of 0.008
 C1_$3, C2_$3, C7_$3, C6_$3, C5_$3, C4_$3, C3_$3, C8_$3, C11_$2, C13_$2
 with sigma of 0.008
4. Uiso/Uaniso restraints and constraints
All non-hydrogen atoms have similar U: within 2A with sigma of 0.01 and sigma
for terminal atoms of 0.02
5. Rigid body (RIGU) restrains
 All non-hydrogen atoms
 with sigma for 1-2 distances of 0.004 and sigma for 1-3 distances of 0.004
6. Others
 Fixed Sof: H10A(0.5) H10B(0.5) H10C(0.5)
7.a Me refined with riding coordinates:
 C10(H10A,H10B,H10C)
7.b Aromatic/amide H refined with riding coordinates:
 C3(H3), C4(H4), C6(H6), C7(H7)
7.c Fitted hexagon refined as free rotating group:
 C3(C4,C5,C6,C7,C2)
7.d Idealised Me refined as rotating group:
 C13(H13A,H13B,H13C)
;
_shelx_shelxl_version_number 2014/7
_olex2_submission_special_instructions 'No special instructions were received'
_oxdiff_exptl_absorpt_empirical_details
;
Empirical correction (ABSPACK) includes:
- Absorption correction using spherical harmonics
- Frame scaling
;
_oxdiff_exptl_absorpt_empirical_full_max 6.609
_oxdiff_exptl_absorpt_empirical_full_min 0.464

loop_
_space_group_symop_operation_xyz
'x, y, z'
'-x, -y, z'
'-y, x, z'
'y, -x, z'
'-x+1/2, y+1/2, -z+1/2'
'x+1/2, -y+1/2, -z+1/2'
'y+1/2, x+1/2, -z+1/2'
'-y+1/2, -x+1/2, -z+1/2'
'-x, -y, -z'
'x, y, -z'
'y, -x, -z'
'-y, x, -z'
'x-1/2, -y-1/2, z-1/2'
'-x-1/2, y-1/2, z-1/2'
'-y-1/2, -x-1/2, z-1/2'
'y-1/2, x-1/2, z-1/2'

loop_
_atom_site_label
_atom_site_type_symbol
_atom_site_fract_x
_atom_site_fract_y
_atom_site_fract_z
_atom_site_U_iso_or_equiv
_atom_site_adp_type
_atom_site_occupancy
_atom_site_site_symmetry_order
_atom_site_calc_flag
_atom_site_refinement_flags_posn
_atom_site_refinement_flags_adp
_atom_site_refinement_flags_occupancy
_atom_site_disorder_assembly
_atom_site_disorder_group
Zr2 Zr 0.5000 0.5000 0.42667(5) 0.0488(9) Uani 1 4 d S TU P . .
Zr1 Zr 0.62320(9) 0.54826(10) 0.5000 0.0541(8) Uani 1 2 d S TU P . .
O5 O 0.4083(4) 0.4661(4) 0.39284(17) 0.095(2) Uani 1 1 d . U . . .
O4 O 0.5374(4) 0.5858(4) 0.46407(19) 0.105(2) Uani 1 1 d . U . . .
O3 O 0.3264(4) 0.4342(4) 0.43972(19) 0.109(2) Uani 1 1 d . U . . .
O2 O 0.6652(6) 0.6551(6) 0.5000 0.117(3) Uani 1 2 d S TU P . .
O1 O 0.7248(5) 0.4909(6) 0.5000 0.122(4) Uani 1 2 d S TU P . .
C12 C 0.02824(10) 0.47176(10) 0.2500 0.113(4) Uani 1 2 d DS TU P . .
C1 C 0.3465(5) 0.4429(2) 0.4030(3) 0.107(3) Uani 1 1 d D U . . .
C11 C 0.0914(3) 0.4733(5) 0.2769(3) 0.120(3) Uani 1 1 d D U . . .
C9 C 0.1337(5) 0.3663(5) 0.2500 0.114(4) Uani 1 2 d DS TU P . .
C8 C 0.1366(5) 0.4213(3) 0.2783(3) 0.113(3) Uani 1 1 d D U . . .
C13 C 0.0987(3) 0.5320(6) 0.3079(3) 0.163(5) Uani 1 1 d D U . . .
H13A H 0.0943 0.5772 0.2949 0.244 Uiso 1 1 calc GR . . . .
H13B H 0.1443 0.5288 0.3206 0.244 Uiso 1 1 calc GR . . . .
H13C H 0.0623 0.5271 0.3279 0.244 Uiso 1 1 calc GR . . . .
C3 C 0.3089(3) 0.45163(19) 0.33095(18) 0.146(3) Uani 1 1 d . U . . .
H3 H 0.3547 0.4652 0.3241 0.175 Uiso 1 1 calc R . . . .
C4 C 0.2574(3) 0.44575(19) 0.30126(15) 0.142(3) Uani 1 1 d G U . . .
H4 H 0.2687 0.4554 0.2746 0.170 Uiso 1 1 calc R . . . .
C5 C 0.1889(3) 0.42552(19) 0.31143(16) 0.121(3) Uani 1 1 d DG U . . .
C6 C 0.1719(3) 0.41116(18) 0.35129(18) 0.139(3) Uani 1 1 d G U . . .
H6 H 0.1261 0.3976 0.3581 0.166 Uiso 1 1 calc R . . . .
C7 C 0.2234(3) 0.41704(19) 0.38099(15) 0.141(3) Uani 1 1 d G U . . .
H7 H 0.2121 0.4074 0.4077 0.169 Uiso 1 1 calc R . . . .
C2 C 0.2919(3) 0.43727(19) 0.37081(16) 0.131(3) Uani 1 1 d DG U . . .
C10 C 0.1904(5) 0.3096(5) 0.2500 0.137(5) Uani 1 2 d DS TU P . .
H10A H 0.2240 0.3191 0.2710 0.205 Uiso 0.5 1 calc R . . A -1
H10B H 0.1690 0.2641 0.2545 0.205 Uiso 0.5 1 calc R . . A -1
H10C H 0.2143 0.3095 0.2245 0.205 Uiso 0.5 1 calc R . . A -1

loop_
_atom_site_aniso_label
_atom_site_aniso_U_11
_atom_site_aniso_U_22
_atom_site_aniso_U_33
_atom_site_aniso_U_23
_atom_site_aniso_U_13
_atom_site_aniso_U_12
Zr2 0.0649(13) 0.0649(13) 0.0168(13) 0.000 0.000 0.000
Zr1 0.0617(13) 0.0753(14) 0.0252(10) 0.000 0.000 -0.0038(12)
O5 0.099(4) 0.130(5) 0.056(4) -0.002(3) -0.004(3) -0.012(4)
O4 0.095(4) 0.132(5) 0.087(5) -0.038(4) -0.015(3) 0.022(5)
O3 0.111(5) 0.140(5) 0.076(4) 0.005(4) -0.007(3) -0.016(5)
O2 0.142(8) 0.131(7) 0.077(6) 0.000 0.000 -0.033(7)
O1 0.095(6) 0.188(10) 0.082(7) 0.000 0.000 0.034(7)
C12 0.123(6) 0.123(6) 0.092(7) -0.016(5) -0.016(5) 0.006(7)
C1 0.103(4) 0.148(6) 0.071(4) 0.006(4) -0.011(4) -0.020(5)
C11 0.139(6) 0.122(5) 0.100(5) -0.018(4) -0.036(5) 0.010(5)
C9 0.123(5) 0.123(5) 0.095(7) -0.016(4) -0.016(4) 0.000(6)
C8 0.128(5) 0.118(5) 0.094(5) -0.010(4) -0.026(4) 0.005(5)
C13 0.247(13) 0.129(8) 0.113(8) -0.035(6) -0.054(8) 0.021(9)
C3 0.135(6) 0.215(8) 0.088(5) 0.011(5) -0.021(4) -0.036(6)
C4 0.132(6) 0.201(8) 0.092(5) 0.009(5) -0.023(4) -0.023(6)
C5 0.126(5) 0.150(6) 0.086(4) 0.002(4) -0.024(4) -0.016(5)
C6 0.129(6) 0.187(7) 0.100(5) 0.016(5) -0.024(4) -0.026(6)
C7 0.128(6) 0.197(7) 0.098(5) 0.023(5) -0.027(4) -0.030(6)
C2 0.123(5) 0.186(7) 0.083(4) 0.011(4) -0.024(4) -0.032(5)
C10 0.142(8) 0.142(8) 0.127(11) -0.012(7) -0.012(7) 0.008(9)

loop_
_atom_type_symbol
_atom_type_description
_atom_type_scat_dispersion_real
_atom_type_scat_dispersion_imag
_atom_type_scat_source
C C 0.0030 0.0010 'International Tables Vol C Tables 4.2.6.8 and 6.1.1.4'
H H 0.0000 0.0000 'International Tables Vol C Tables 4.2.6.8 and 6.1.1.4'
O O 0.0110 0.0060 'International Tables Vol C Tables 4.2.6.8 and 6.1.1.4'
Zr Zr -11.6050 0.5510 'International Tables Vol C Tables 4.2.6.8 and 6.1.1.4'

loop_
_geom_angle_atom_site_label_1
_geom_angle_atom_site_label_2
_geom_angle_atom_site_label_3
_geom_angle
_geom_angle_site_symmetry_1
_geom_angle_site_symmetry_3
Zr1 Zr2 Zr1 60.81(3) . 3_655
Zr1 Zr2 Zr1 60.81(3) 11_566 9_666
Zr1 Zr2 Zr1 91.41(6) . 9_666
Zr1 Zr2 Zr1 91.41(6) 3_655 11_566
Zr1 Zr2 Zr1 60.81(3) . 11_566
Zr1 Zr2 Zr1 60.81(3) 3_655 9_666
O5 Zr2 Zr1 110.58(18) . 3_655
O5 Zr2 Zr1 110.58(18) 2_665 11_566
O5 Zr2 Zr1 110.58(18) 4_565 .
O5 Zr2 Zr1 110.58(18) 3_655 9_666
O5 Zr2 Zr1 167.02(17) . .
O5 Zr2 Zr1 112.03(18) 4_565 9_666
O5 Zr2 Zr1 112.02(18) 3_655 .
O5 Zr2 Zr1 112.03(18) 2_665 3_655
O5 Zr2 Zr1 75.65(16) 2_665 .
O5 Zr2 Zr1 75.65(16) . 9_666
O5 Zr2 Zr1 167.02(17) 4_565 11_566
O5 Zr2 Zr1 167.02(17) 3_655 3_655
O5 Zr2 Zr1 112.02(18) . 11_566
O5 Zr2 Zr1 75.65(16) 4_565 3_655
O5 Zr2 Zr1 167.02(17) 2_665 9_666
O5 Zr2 Zr1 75.65(16) 3_655 11_566
O5 Zr2 O5 74.30(15) . 4_565
O5 Zr2 O5 74.30(15) 2_665 4_565
O5 Zr2 O5 117.3(3) 3_655 4_565
O5 Zr2 O5 74.30(15) . 3_655
O5 Zr2 O5 117.3(3) . 2_665
O5 Zr2 O5 74.30(15) 3_655 2_665
O4 Zr2 Zr1 90.7(2) 3_655 .
O4 Zr2 Zr1 35.35(18) 4_565 11_566
O4 Zr2 Zr1 90.7(2) 2_665 3_655
O4 Zr2 Zr1 35.31(19) . 3_655
O4 Zr2 Zr1 35.31(19) 2_665 11_566
O4 Zr2 Zr1 90.7(2) 4_565 3_655
O4 Zr2 Zr1 90.7(2) . 9_666
O4 Zr2 Zr1 35.31(19) 4_565 .
O4 Zr2 Zr1 35.35(18) 2_665 9_666
O4 Zr2 Zr1 35.35(18) . .
O4 Zr2 Zr1 90.7(2) 2_665 .
O4 Zr2 Zr1 90.7(2) 3_655 11_566
O4 Zr2 Zr1 35.35(18) 3_655 3_655
O4 Zr2 Zr1 90.7(2) . 11_566
O4 Zr2 Zr1 35.31(19) 3_655 9_666
O4 Zr2 Zr1 90.7(2) 4_565 9_666
O4 Zr2 O5 143.4(3) . 3_655
O4 Zr2 O5 143.4(3) 4_565 .
O4 Zr2 O5 79.4(3) 3_655 4_565
O4 Zr2 O5 143.4(3) 2_665 4_565
O4 Zr2 O5 79.4(3) 2_665 .
O4 Zr2 O5 79.4(3) 4_565 3_655
O4 Zr2 O5 78.2(3) 4_565 2_665
O4 Zr2 O5 78.2(3) . 4_565
O4 Zr2 O5 141.6(3) 2_665 2_665
O4 Zr2 O5 78.2(3) 2_665 3_655
O4 Zr2 O5 141.6(3) . .
O4 Zr2 O5 78.2(3) 3_655 .
O4 Zr2 O5 141.6(3) 4_565 4_565
O4 Zr2 O5 141.6(3) 3_655 3_655
O4 Zr2 O5 79.4(3) . 2_665
O4 Zr2 O5 143.4(3) 3_655 2_665
O4 Zr2 O4 109.7(4) 4_565 3_655
O4 Zr2 O4 70.7(2) 4_565 2_665
O4 Zr2 O4 70.7(2) 2_665 3_655
O4 Zr2 O4 70.7(2) . 3_655
O4 Zr2 O4 109.7(4) . 2_665
O4 Zr2 O4 70.7(2) . 4_565
Zr2 Zr1 Zr2 88.59(6) . 9_666
Zr2 Zr1 Zr1 59.596(16) . 11_566
Zr2 Zr1 Zr1 59.596(16) 9_666 3_655
Zr2 Zr1 Zr1 59.597(16) 9_666 11_566
Zr2 Zr1 Zr1 59.595(16) . 3_655
Zr1 Zr1 Zr1 90.000(1) 11_566 3_655
O4 Zr1 Zr2 88.4(2) 4_565 9_666
O4 Zr1 Zr2 35.88(19) . .
O4 Zr1 Zr2 35.87(19) 4_565 .
O4 Zr1 Zr2 88.4(2) 10_556 .
O4 Zr1 Zr2 35.87(19) 11_566 9_666
O4 Zr1 Zr2 88.4(2) 11_566 .
O4 Zr1 Zr2 88.4(2) . 9_666
O4 Zr1 Zr2 35.88(19) 10_556 9_666
O4 Zr1 Zr1 34.07(17) 4_565 11_566
O4 Zr1 Zr1 34.05(18) 10_556 3_655
O4 Zr1 Zr1 90.0(2) 10_556 11_566
O4 Zr1 Zr1 90.0(2) 11_566 3_655
O4 Zr1 Zr1 90.0(2) . 11_566
O4 Zr1 Zr1 34.05(18) . 3_655
O4 Zr1 Zr1 34.07(17) 11_566 11_566
O4 Zr1 Zr1 90.0(2) 4_565 3_655
O4 Zr1 O4 108.3(4) 4_565 10_556
O4 Zr1 O4 108.3(4) 11_566 .
O4 Zr1 O4 68.1(3) 4_565 11_566
O4 Zr1 O4 68.1(4) 10_556 .
O4 Zr1 O4 71.7(4) 11_566 10_556
O4 Zr1 O4 71.7(4) 4_565 .
O4 Zr1 O3 76.9(2) 10_556 9_666
O4 Zr1 O3 140.6(3) 10_556 2_665
O4 Zr1 O3 76.9(2) . 2_665
O4 Zr1 O3 138.9(3) 11_566 2_665
O4 Zr1 O3 75.7(3) 11_566 9_666
O4 Zr1 O3 75.7(3) 4_565 2_665
O4 Zr1 O3 140.6(3) . 9_666
O4 Zr1 O3 138.9(3) 4_565 9_666
O4 Zr1 O2 88.2(3) 10_556 .
O4 Zr1 O2 88.2(3) . .
O4 Zr1 O2 145.87(17) 4_565 .
O4 Zr1 O2 145.87(17) 11_566 .
O4 Zr1 O1 145.52(18) 10_556 .
O4 Zr1 O1 145.52(18) . .
O4 Zr1 O1 85.2(3) 4_565 .
O4 Zr1 O1 85.2(3) 11_566 .
O3 Zr1 Zr2 160.95(19) 2_665 9_666
O3 Zr1 Zr2 72.39(18) 2_665 .
O3 Zr1 Zr2 72.39(18) 9_666 9_666
O3 Zr1 Zr2 160.95(19) 9_666 .
O3 Zr1 Zr1 109.24(19) 9_666 3_655
O3 Zr1 Zr1 107.78(19) 9_666 11_566
O3 Zr1 Zr1 109.24(19) 2_665 3_655
O3 Zr1 Zr1 107.78(19) 2_665 11_566
O3 Zr1 O3 126.6(4) 9_666 2_665
O2 Zr1 Zr2 119.12(18) . 9_666
O2 Zr1 Zr2 119.12(18) . .
O2 Zr1 Zr1 87.8(3) . 3_655
O2 Zr1 Zr1 177.8(3) . 11_566
O2 Zr1 O3 73.0(2) . 2_665
O2 Zr1 O3 73.0(2) . 9_666
O2 Zr1 O1 98.0(4) . .
O1 Zr1 Zr2 116.88(19) . 9_666
O1 Zr1 Zr2 116.88(19) . .
O1 Zr1 Zr1 174.2(3) . 3_655
O1 Zr1 Zr1 84.2(3) . 11_566
O1 Zr1 O3 72.7(2) . 9_666
O1 Zr1 O3 72.7(2) . 2_665
C1 O5 Zr2 133.5(5) . .
Zr1 O4 Zr2 108.8(3) . .
Zr1 O4 Zr2 108.8(3) 3_655 .
Zr1 O4 Zr1 111.9(3) 3_655 .
C1 O3 Zr1 134.6(6) . 9_666
C11 C12 C12 123.5(3) . 2_565
C11 C12 C12 123.5(3) 8 2_565
C11 C12 C11 112.9(7) 8 .
O5 C1 C2 117.6(8) . .
O3 C1 O5 123.8(7) . .
O3 C1 C2 117.8(9) . .
C12 C11 C13 119.5(4) . .
C8 C11 C12 122.1(7) . .
C8 C11 C13 117.8(5) . .
C8 C9 C8 120.5(12) 8 .
C8 C9 C10 119.7(6) 8 .
C8 C9 C10 119.7(6) . .
C11 C8 C9 120.6(9) . .
C11 C8 C5 115.0(5) . .
C9 C8 C5 124.4(6) . .
C11 C13 H13A 109.5 . .
C11 C13 H13B 109.5 . .
C11 C13 H13C 109.5 . .
H13A C13 H13B 109.5 . .
H13A C13 H13C 109.5 . .
H13B C13 H13C 109.5 . .
C4 C3 H3 120.0 . .
C4 C3 C2 120.0 . .
C2 C3 H3 120.0 . .
C3 C4 H4 120.0 . .
C3 C4 C5 120.0 . .
C5 C4 H4 120.0 . .
C4 C5 C8 117.0(6) . .
C6 C5 C8 123.0(6) . .
C6 C5 C4 120.0 . .
C5 C6 H6 120.0 . .
C5 C6 C7 120.0 . .
C7 C6 H6 120.0 . .
C6 C7 H7 120.0 . .
C6 C7 C2 120.0 . .
C2 C7 H7 120.0 . .
C3 C2 C1 120.7(6) . .
C7 C2 C1 119.3(6) . .
C7 C2 C3 120.0 . .
C9 C10 H10A 109.5 . .
C9 C10 H10B 109.5 . .
C9 C10 H10C 109.5 . .
H10A C10 H10B 109.5 . .
H10A C10 H10C 109.5 . .
H10B C10 H10C 109.5 . .

loop_
_geom_bond_atom_site_label_1
_geom_bond_atom_site_label_2
_geom_bond_distance
_geom_bond_site_symmetry_2
Zr2 Zr1 3.4904(17) 3_655
Zr2 Zr1 3.4904(17) 11_566
Zr2 Zr1 3.4904(17) 9_666
Zr2 Zr1 3.4904(17) .
Zr2 O5 2.162(7) .
Zr2 O5 2.162(7) 4_565
Zr2 O5 2.162(7) 3_655
Zr2 O5 2.162(7) 2_665
Zr2 O4 2.161(7) .
Zr2 O4 2.161(7) 3_655
Zr2 O4 2.161(7) 4_565
Zr2 O4 2.161(7) 2_665
Zr1 Zr2 3.4905(17) 9_666
Zr1 Zr1 3.533(2) 11_566
Zr1 Zr1 3.533(2) 3_655
Zr1 O4 2.132(7) 4_565
Zr1 O4 2.133(7) .
Zr1 O4 2.133(7) 10_556
Zr1 O4 2.132(7) 11_566
Zr1 O3 2.243(6) 9_666
Zr1 O3 2.243(6) 2_665
Zr1 O2 2.168(11) .
Zr1 O1 2.203(10) .
O5 C1 1.290(11) .
O4 Zr1 2.132(7) 3_655
O3 Zr1 2.243(6) 9_666
O3 C1 1.290(11) .
C12 C12 1.508(5) 2_565
C12 C11 1.491(5) 8
C12 C11 1.491(5) .
C1 C2 1.489(8) .
C11 C8 1.301(6) .
C11 C13 1.521(8) .
C9 C8 1.401(7) .
C9 C8 1.401(7) 8
C9 C10 1.516(9) .
C8 C5 1.482(7) .
C13 H13A 0.9600 .
C13 H13B 0.9600 .
C13 H13C 0.9600 .
C3 H3 0.9300 .
C3 C4 1.3900 .
C3 C2 1.3900 .
C4 H4 0.9300 .
C4 C5 1.3900 .
C5 C6 1.3900 .
C6 H6 0.9300 .
C6 C7 1.3900 .
C7 H7 0.9300 .
C7 C2 1.3900 .
C10 H10A 0.9600 .
C10 H10B 0.9600 .
C10 H10C 0.9600 .

loop_
_geom_torsion_atom_site_label_1
_geom_torsion_atom_site_label_2
_geom_torsion_atom_site_label_3
_geom_torsion_atom_site_label_4
_geom_torsion
_geom_torsion_site_symmetry_1
Zr2 O5 C1 O3 -0.7(10) .
Zr2 O5 C1 C2 168.8(4) .
Zr1 O3 C1 O5 0.6(10) 9_666
Zr1 O3 C1 C2 -168.9(4) 9_666
O5 C1 C2 C3 4.6(4) .
O5 C1 C2 C7 -175.7(4) .
O3 C1 C2 C3 174.8(4) .
O3 C1 C2 C7 -5.5(4) .
C12 C12 C11 C8 175.0(8) 2_565
C12 C12 C11 C13 3.6(12) 2_565
C12 C11 C8 C9 9.9(16) .
C12 C11 C8 C5 -169.7(7) .
C11 C12 C11 C8 -5.0(8) 8
C11 C12 C11 C13 -176.4(12) 8
C11 C8 C5 C4 -104.5(10) .
C11 C8 C5 C6 74.7(10) .
C9 C8 C5 C4 75.9(8) .
C9 C8 C5 C6 -104.9(8) .
C8 C9 C8 C11 -5.1(9) 8
C8 C9 C8 C5 174.5(11) 8
C8 C5 C6 C7 -179.17(14) .
C13 C11 C8 C9 -178.6(9) .
C13 C11 C8 C5 1.8(15) .
C3 C4 C5 C8 179.22(13) .
C3 C4 C5 C6 0.0 .
C4 C3 C2 C1 179.6 .
C4 C3 C2 C7 0.0 .
C4 C5 C6 C7 0.0 .
C5 C6 C7 C2 0.0 .
C6 C7 C2 C1 -179.6 .
C6 C7 C2 C3 0.0 .
C2 C3 C4 C5 0.0 .
C10 C9 C8 C11 174.9(9) .
C10 C9 C8 C5 -5.5(11) .
